data_4517253
loop_
_publ_author_name
'Alice Heskia'
'Thierry Maris'
'James D. Wuest'

_publ_contact_author_email thierry.maris@umontreal.ca
_publ_contact_author_id_orcid 0000-0001-9731-4046
_publ_contact_author_name 'Thierry Maris'
_publ_contact_author_phone '514 340 4177 2579'
_publ_section_title
;
 Putting Fullerenes in Their Place: Cocrystallizing C60 and C70 with
 Phosphangulene Chalcogenides
;
_journal_name_full 'Crystal growth and Design'
_journal_page_first 5418
_journal_paper_doi 10.1021/acs.cgd.9b00954
_journal_volume 19
_journal_year 2019
_chemical_formula_moiety 'C60, C18 H9 O3 P S, C8 H10'
_chemical_formula_sum 'C86 H19 O3 P S'
_chemical_formula_weight 1163.04
_chemical_name_systematic
;
12cH-4,8,12-trioxa-12c-phosphadibenzo[cd,mn]pyrene-12c-thione 
C60 fullerene 1,3-xylene solvate
;
_space_group_crystal_system triclinic
_space_group_IT_number 2
_space_group_name_Hall '-P 1'
_space_group_name_H-M_alt 'P -1'
_atom_sites_solution_hydrogens geom
_atom_sites_solution_primary dual
_audit_creation_date 2016-11-16
_audit_creation_method
;
Olex2 1.2
(compiled 2016.11.07 svn.r3352 for OlexSys, GUI svn.r5261)
;
_cell_angle_alpha 76.899(3)
_cell_angle_beta 87.109(3)
_cell_angle_gamma 61.864(2)
_cell_formula_units_Z 2
_cell_length_a 13.0855(6)
_cell_length_b 13.4725(7)
_cell_length_c 15.6662(7)
_cell_measurement_reflns_used 9366
_cell_measurement_temperature 100
_cell_measurement_theta_max 59.934
_cell_measurement_theta_min 2.526
_cell_volume 2367.0(2)
_computing_cell_refinement
;
SAINT (2013) V8.37A; Integration Software for Single Crystal Data.
Bruker AXS Inc., Madison, WI 53719-1173.
;
_computing_data_collection
;
APEX 2 (2013) Bruker AXS Inc., Madison, WI 53719-1173.
;
_computing_data_reduction
;
SAINT (2013) V8.37A; Integration Software for Single Crystal Data.
Bruker AXS Inc., Madison, WI 53719-1173.
;
_computing_molecular_graphics 'Olex2 (Dolomanov et al., 2009)'
_computing_publication_material 'Olex2 (Dolomanov et al., 2009)'
_computing_structure_refinement 'ShelXL (Sheldrick, 2015)'
_computing_structure_solution 'ShelXT (Sheldrick, 2015)'
_diffrn_ambient_temperature 100
_diffrn_detector 'CMOS Area detector'
_diffrn_detector_area_resol_mean 10.24
_diffrn_detector_type 'Bruker Photon 100 CMOS Detector'
_diffrn_measured_fraction_theta_full 0.999
_diffrn_measured_fraction_theta_max 0.987
_diffrn_measurement_device 'k-geometry diffractometer'
_diffrn_measurement_device_type 'Bruker Venture Metaljet'
_diffrn_measurement_method '\w and \f scans'
_diffrn_radiation_collimation 'Focusing mirrors'
_diffrn_radiation_monochromator 'Helios MX Mirror Optics'
_diffrn_radiation_probe x-ray
_diffrn_radiation_type GaK\a
_diffrn_radiation_wavelength 1.34139
_diffrn_reflns_av_R_equivalents 0.0682
_diffrn_reflns_av_unetI/netI 0.0527
_diffrn_reflns_Laue_measured_fraction_full 0.999
_diffrn_reflns_Laue_measured_fraction_max 0.987
_diffrn_reflns_limit_h_max 16
_diffrn_reflns_limit_h_min -16
_diffrn_reflns_limit_k_max 17
_diffrn_reflns_limit_k_min -16
_diffrn_reflns_limit_l_max 20
_diffrn_reflns_limit_l_min -20
_diffrn_reflns_number 58054
_diffrn_reflns_point_group_measured_fraction_full 0.999
_diffrn_reflns_point_group_measured_fraction_max 0.987
_diffrn_reflns_theta_full 53.594
_diffrn_reflns_theta_max 60.302
_diffrn_reflns_theta_min 2.525
_diffrn_source 'Metal Jet'
_diffrn_source_target Ga
_diffrn_source_type 'Gallium Liquid Metal Jet Source'
_exptl_absorpt_coefficient_mu 0.965
_exptl_absorpt_correction_T_max 0.5160
_exptl_absorpt_correction_T_min 0.4157
_exptl_absorpt_correction_type multi-scan
_exptl_absorpt_process_details
;
SADABS-2016/2 (Bruker,2016/2) was used for absorption correction.
wR2(int) was 0.1369 before and 0.0746 after correction.
The Ratio of minimum to maximum transmission is 0.8056.
The \l/2 correction factor is Not present.
;
_exptl_crystal_colour 'metallic dark brown'
_exptl_crystal_colour_lustre metallic
_exptl_crystal_colour_modifier dark
_exptl_crystal_colour_primary brown
_exptl_crystal_density_diffrn 1.632
_exptl_crystal_description Platelet
_exptl_crystal_F_000 1180
_exptl_crystal_recrystallization_method 'crystallized in m-xylene'
_exptl_crystal_size_max 0.13
_exptl_crystal_size_mid 0.09
_exptl_crystal_size_min 0.06
_refine_diff_density_max 0.620
_refine_diff_density_min -0.515
_refine_diff_density_rms 0.070
_refine_ls_extinction_coef .
_refine_ls_extinction_method none
_refine_ls_goodness_of_fit_ref 1.080
_refine_ls_hydrogen_treatment constr
_refine_ls_matrix_type full
_refine_ls_number_parameters 822
_refine_ls_number_reflns 10631
_refine_ls_number_restraints 0
_refine_ls_restrained_S_all 1.080
_refine_ls_R_factor_all 0.0951
_refine_ls_R_factor_gt 0.0653
_refine_ls_shift/su_max 0.000
_refine_ls_shift/su_mean 0.000
_refine_ls_structure_factor_coef Fsqd
_refine_ls_weighting_details 'w=1/[\s^2^(Fo^2^)+(0.0315P)^2^+4.3328P] where P=(Fo^2^+2Fc^2^)/3'
_refine_ls_weighting_scheme calc
_refine_ls_wR_factor_gt 0.1272
_refine_ls_wR_factor_ref 0.1415
_reflns_Friedel_coverage 0.000
_reflns_Friedel_fraction_full .
_reflns_Friedel_fraction_max .
_reflns_number_gt 8001
_reflns_number_total 10631
_reflns_threshold_expression 'I > 2\s(I)'
_cod_data_source_file jw18792_phangs_c60_mxylene.cif
_cod_data_source_block jw18792
_cod_database_code 4517253

loop_
_space_group_symop_id
_space_group_symop_operation_xyz
1 'x, y, z'
2 '-x, -y, -z'

loop_
_atom_site_label
_atom_site_type_symbol
_atom_site_fract_x
_atom_site_fract_y
_atom_site_fract_z
_atom_site_U_iso_or_equiv
_atom_site_adp_type
_atom_site_occupancy
_atom_site_site_symmetry_order
_atom_site_calc_flag
_atom_site_refinement_flags_posn
_atom_site_refinement_flags_adp
_atom_site_refinement_flags_occupancy
_atom_site_disorder_assembly
_atom_site_disorder_group
C1B C 1.0563(2) 0.4807(2) 0.1836(2) 0.0303(7) Uani 1 1 d . . . . .
C2B C 0.9905(3) 0.5221(3) 0.10541(19) 0.0289(6) Uani 1 1 d . . . . .
C3B C 0.8726(3) 0.5386(3) 0.10513(18) 0.0279(6) Uani 1 1 d . . . . .
C4B C 0.8261(3) 0.5135(2) 0.18383(19) 0.0277(6) Uani 1 1 d . . . . .
C5B C 0.8952(3) 0.4706(2) 0.26564(19) 0.0297(6) Uani 1 1 d . . . . .
C6B C 1.0079(3) 0.4547(2) 0.2654(2) 0.0305(6) Uani 1 1 d . . . . .
C7B C 1.0511(3) 0.4885(3) 0.33178(19) 0.0328(7) Uani 1 1 d . . . . .
C8B C 0.9800(3) 0.5371(3) 0.39458(18) 0.0324(7) Uani 1 1 d . . . . .
C9B C 0.8610(3) 0.5539(3) 0.39496(17) 0.0301(7) Uani 1 1 d . . . . .
C10B C 0.8198(3) 0.5222(2) 0.33226(18) 0.0285(6) Uani 1 1 d . . . . .
C11B C 0.7038(3) 0.5962(2) 0.29115(18) 0.0269(6) Uani 1 1 d . . . . .
C12B C 0.6339(2) 0.7000(3) 0.31538(18) 0.0283(6) Uani 1 1 d . . . . .
C13B C 0.6768(3) 0.7336(3) 0.38124(18) 0.0298(7) Uani 1 1 d . . . . .
C14B C 0.7881(3) 0.6619(3) 0.42048(17) 0.0308(7) Uani 1 1 d . . . . .
C15B C 0.8611(3) 0.7111(3) 0.43594(17) 0.0330(7) Uani 1 1 d . . . . .
C16B C 0.8190(3) 0.8300(3) 0.41132(18) 0.0326(7) Uani 1 1 d . . . . .
C17B C 0.7022(3) 0.9054(3) 0.37038(19) 0.0333(7) Uani 1 1 d . . . . .
C18B C 0.6330(3) 0.8577(3) 0.35572(19) 0.0323(7) Uani 1 1 d . . . . .
C19B C 0.5630(2) 0.9010(3) 0.2731(2) 0.0314(7) Uani 1 1 d . . . . .
C20B C 0.5662(2) 0.9895(3) 0.2092(2) 0.0336(7) Uani 1 1 d . . . . .
C21B C 0.6389(3) 1.0394(2) 0.2248(2) 0.0336(7) Uani 1 1 d . . . . .
C22B C 0.7050(3) 0.9983(3) 0.3033(2) 0.0326(7) Uani 1 1 d . . . . .
C23B C 0.8232(3) 0.9809(3) 0.3036(2) 0.0312(7) Uani 1 1 d . . . . .
C24B C 0.8693(3) 1.0062(3) 0.2247(2) 0.0307(7) Uani 1 1 d . . . . .
C25B C 0.7997(3) 1.0492(3) 0.1427(2) 0.0331(7) Uani 1 1 d . . . . .
C26B C 0.6870(3) 1.0652(2) 0.1429(2) 0.0326(7) Uani 1 1 d . . . . .
C27B C 0.6442(3) 1.0312(3) 0.0763(2) 0.0343(7) Uani 1 1 d . . . . .
C28B C 0.7157(3) 0.9829(3) 0.01302(19) 0.0335(7) Uani 1 1 d . . . . .
C29B C 0.8345(3) 0.9660(3) 0.01287(18) 0.0329(7) Uani 1 1 d . . . . .
C30B C 0.8756(3) 0.9976(3) 0.07590(19) 0.0312(7) Uani 1 1 d . . . . .
C31B C 0.9914(3) 0.9236(3) 0.11714(19) 0.0302(7) Uani 1 1 d . . . . .
C32B C 1.0616(3) 0.8200(3) 0.09315(18) 0.0304(7) Uani 1 1 d . . . . .
C33B C 1.0189(3) 0.7865(3) 0.02697(18) 0.0298(7) Uani 1 1 d . . . . .
C34B C 0.9077(3) 0.8582(3) -0.01227(17) 0.0318(7) Uani 1 1 d . . . . .
C35B C 0.8347(3) 0.8078(3) -0.02756(17) 0.0323(7) Uani 1 1 d . . . . .
C36B C 0.8771(3) 0.6895(3) -0.00270(17) 0.0300(7) Uani 1 1 d . . . . .
C37B C 0.9930(3) 0.6148(3) 0.03864(18) 0.0309(7) Uani 1 1 d . . . . .
C38B C 1.0626(3) 0.6622(3) 0.05292(19) 0.0315(7) Uani 1 1 d . . . . .
C39B C 1.1322(2) 0.6189(3) 0.1352(2) 0.0311(7) Uani 1 1 d . . . . .
C40B C 1.1296(2) 0.5304(3) 0.1990(2) 0.0313(7) Uani 1 1 d . . . . .
C41B C 1.1265(2) 0.5346(3) 0.2903(2) 0.0317(7) Uani 1 1 d . . . . .
C42B C 1.1260(2) 0.6284(3) 0.31399(19) 0.0317(7) Uani 1 1 d . . . . .
C43B C 1.1289(2) 0.7211(3) 0.24709(19) 0.0308(7) Uani 1 1 d . . . . .
C44B C 1.1317(2) 0.7161(3) 0.15961(19) 0.0296(6) Uani 1 1 d . . . . .
C45B C 0.9879(3) 0.9283(3) 0.2087(2) 0.0313(7) Uani 1 1 d . . . . .
C46B C 1.0550(3) 0.8299(3) 0.27229(19) 0.0310(7) Uani 1 1 d . . . . .
C47B C 1.0069(3) 0.8035(3) 0.35458(18) 0.0314(7) Uani 1 1 d . . . . .
C48B C 0.8934(3) 0.8778(3) 0.36950(18) 0.0332(7) Uani 1 1 d . . . . .
C49B C 1.0507(3) 0.6797(3) 0.38029(18) 0.0330(7) Uani 1 1 d . . . . .
C50B C 0.9793(3) 0.6343(3) 0.41947(17) 0.0333(7) Uani 1 1 d . . . . .
C51B C 0.8027(3) 0.6421(3) 0.03853(17) 0.0286(6) Uani 1 1 d . . . . .
C52B C 0.6895(3) 0.7159(3) 0.05368(18) 0.0290(6) Uani 1 1 d . . . . .
C53B C 0.6405(2) 0.6900(3) 0.13589(19) 0.0278(6) Uani 1 1 d . . . . .
C54B C 0.7072(2) 0.5916(3) 0.19945(18) 0.0261(6) Uani 1 1 d . . . . .
C55B C 0.5672(2) 0.7982(3) 0.16112(19) 0.0292(6) Uani 1 1 d . . . . .
C56B C 0.5703(2) 0.8911(3) 0.09441(19) 0.0297(7) Uani 1 1 d . . . . .
C57B C 0.6455(3) 0.8400(3) 0.02810(18) 0.0307(7) Uani 1 1 d . . . . .
C58B C 0.7167(3) 0.8851(3) -0.01165(17) 0.0321(7) Uani 1 1 d . . . . .
C59B C 0.5702(2) 0.9842(3) 0.1184(2) 0.0317(7) Uani 1 1 d . . . . .
C60B C 0.5640(2) 0.8030(3) 0.2486(2) 0.0297(7) Uani 1 1 d . . . . .
S1A S 0.68651(6) 0.30971(7) 0.25684(5) 0.03010(17) Uani 1 1 d . . . . .
P1A P 0.51870(6) 0.39417(6) 0.25213(4) 0.02071(15) Uani 1 1 d . . . . .
O1A O 0.43103(16) 0.65091(17) 0.21347(12) 0.0261(4) Uani 1 1 d . . . . .
O2A O 0.41211(16) 0.34840(16) 0.11082(12) 0.0247(4) Uani 1 1 d . . . . .
O3A O 0.42661(17) 0.32929(16) 0.42192(11) 0.0263(4) Uani 1 1 d . . . . .
C1A C 0.4426(2) 0.4942(2) 0.15471(16) 0.0211(5) Uani 1 1 d . . . . .
C2A C 0.4149(2) 0.6096(2) 0.14424(18) 0.0240(6) Uani 1 1 d . . . . .
C3A C 0.3672(2) 0.6856(3) 0.06336(18) 0.0269(6) Uani 1 1 d . . . . .
H3A H 0.352680 0.762001 0.053383 0.032 Uiso 1 1 calc R . . . .
C4A C 0.3419(2) 0.6449(3) -0.00210(18) 0.0277(6) Uani 1 1 d . . . . .
H4A H 0.314690 0.694124 -0.057408 0.033 Uiso 1 1 calc R . . . .
C5A C 0.3556(2) 0.5334(2) 0.01160(17) 0.0244(6) Uani 1 1 d . . . . .
H5A H 0.332796 0.509928 -0.032092 0.029 Uiso 1 1 calc R . . . .
C6A C 0.4041(2) 0.4586(2) 0.09231(17) 0.0229(6) Uani 1 1 d . . . . .
C7A C 0.4496(2) 0.4845(2) 0.32527(17) 0.0220(6) Uani 1 1 d . . . . .
C8A C 0.4170(2) 0.6014(2) 0.29902(17) 0.0242(6) Uani 1 1 d . . . . .
C9A C 0.3656(2) 0.6717(3) 0.35728(18) 0.0267(6) Uani 1 1 d . . . . .
H9A H 0.345866 0.749735 0.341518 0.032 Uiso 1 1 calc R . . . .
C10A C 0.3441(2) 0.6233(3) 0.43997(19) 0.0295(6) Uani 1 1 d . . . . .
H10A H 0.314550 0.669069 0.480700 0.035 Uiso 1 1 calc R . . . .
C11A C 0.3652(2) 0.5091(3) 0.46395(18) 0.0276(6) Uani 1 1 d . . . . .
H11A H 0.346425 0.479568 0.518454 0.033 Uiso 1 1 calc R . . . .
C12A C 0.4150(2) 0.4408(2) 0.40419(17) 0.0231(6) Uani 1 1 d . . . . .
C13A C 0.4371(2) 0.3190(2) 0.26890(17) 0.0217(5) Uani 1 1 d . . . . .
C14A C 0.4017(2) 0.2933(2) 0.35273(17) 0.0234(6) Uani 1 1 d . . . . .
C15A C 0.3368(2) 0.2349(2) 0.36647(18) 0.0274(6) Uani 1 1 d . . . . .
H15A H 0.316410 0.212537 0.422493 0.033 Uiso 1 1 calc R . . . .
C16A C 0.3030(2) 0.2109(2) 0.29461(19) 0.0280(6) Uani 1 1 d . . . . .
H16A H 0.261811 0.169370 0.303803 0.034 Uiso 1 1 calc R . . . .
C17A C 0.3281(2) 0.2461(2) 0.20942(18) 0.0264(6) Uani 1 1 d . . . . .
H17A H 0.301518 0.231315 0.162228 0.032 Uiso 1 1 calc R . . . .
C18A C 0.3937(2) 0.3037(2) 0.19649(16) 0.0220(6) Uani 1 1 d . . . . .
C1C C 0.7531(3) 1.0290(3) 0.6030(2) 0.0322(7) Uani 1 1 d . . . . .
C2C C 0.7531(3) 1.0177(3) 0.6933(2) 0.0343(7) Uani 1 1 d . . . . .
H2C H 0.684810 1.060201 0.718371 0.041 Uiso 1 1 calc R . . . .
C3C C 0.8539(3) 0.9435(3) 0.7463(2) 0.0377(8) Uani 1 1 d . . . . .
H3C H 0.853244 0.938096 0.806539 0.045 Uiso 1 1 calc R . . . .
C4C C 0.9554(3) 0.8774(3) 0.7103(2) 0.0396(8) Uani 1 1 d . . . . .
H4C H 1.021888 0.825939 0.746711 0.048 Uiso 1 1 calc R . . . .
C5C C 0.9590(3) 0.8872(3) 0.6208(2) 0.0434(8) Uani 1 1 d . . . . .
C6C C 0.8566(3) 0.9646(3) 0.5685(2) 0.0404(8) Uani 1 1 d . . . . .
H6C H 0.858273 0.973080 0.507893 0.048 Uiso 1 1 calc R . . . .
C7C C 0.6441(3) 1.1040(3) 0.5435(2) 0.0414(8) Uani 1 1 d . . . . .
H7CA H 0.608339 1.058359 0.535860 0.062 Uiso 1 1 calc GR . . . .
H7CB H 0.663391 1.135180 0.487446 0.062 Uiso 1 1 calc GR . . . .
H7CC H 0.591201 1.166127 0.569259 0.062 Uiso 1 1 calc GR . . . .
C8C C 1.0677(4) 0.8167(4) 0.5791(3) 0.0741(15) Uani 1 1 d . . . . .
H8CA H 1.134304 0.804390 0.611918 0.111 Uiso 1 1 calc GR . . . .
H8CB H 1.065718 0.857288 0.519791 0.111 Uiso 1 1 calc GR . . . .
H8CC H 1.072502 0.743374 0.578972 0.111 Uiso 1 1 calc GR . . . .

loop_
_atom_site_aniso_label
_atom_site_aniso_U_11
_atom_site_aniso_U_22
_atom_site_aniso_U_33
_atom_site_aniso_U_23
_atom_site_aniso_U_13
_atom_site_aniso_U_12
C1B 0.0208(14) 0.0254(15) 0.0400(17) -0.0140(13) 0.0083(12) -0.0049(12)
C2B 0.0318(15) 0.0310(16) 0.0289(15) -0.0187(12) 0.0137(12) -0.0149(13)
C3B 0.0352(16) 0.0331(16) 0.0245(14) -0.0170(12) 0.0084(12) -0.0195(13)
C4B 0.0326(15) 0.0246(15) 0.0316(15) -0.0099(12) 0.0053(12) -0.0170(13)
C5B 0.0339(16) 0.0209(14) 0.0327(15) -0.0033(12) 0.0047(13) -0.0131(13)
C6B 0.0293(15) 0.0195(14) 0.0352(16) -0.0028(12) -0.0004(12) -0.0067(12)
C7B 0.0269(15) 0.0266(16) 0.0303(15) 0.0054(12) -0.0076(12) -0.0053(12)
C8B 0.0381(17) 0.0324(16) 0.0182(13) 0.0079(12) -0.0098(12) -0.0149(14)
C9B 0.0364(16) 0.0340(16) 0.0144(12) 0.0053(11) 0.0017(11) -0.0170(14)
C10B 0.0365(16) 0.0270(15) 0.0226(14) 0.0026(11) 0.0050(12) -0.0193(13)
C11B 0.0309(15) 0.0301(15) 0.0264(14) -0.0028(12) 0.0084(12) -0.0220(13)
C12B 0.0265(14) 0.0370(17) 0.0266(14) -0.0054(12) 0.0112(12) -0.0208(13)
C13B 0.0349(16) 0.0383(17) 0.0218(14) -0.0109(12) 0.0184(12) -0.0216(14)
C14B 0.0414(17) 0.0449(18) 0.0120(12) -0.0026(12) 0.0088(12) -0.0275(15)
C15B 0.0448(18) 0.0482(19) 0.0093(12) -0.0055(12) 0.0041(12) -0.0254(16)
C16B 0.0430(18) 0.0483(19) 0.0179(13) -0.0182(13) 0.0099(12) -0.0269(16)
C17B 0.0378(17) 0.0420(18) 0.0281(15) -0.0221(14) 0.0189(13) -0.0207(15)
C18B 0.0320(16) 0.0392(17) 0.0315(16) -0.0176(13) 0.0214(13) -0.0192(14)
C19B 0.0170(13) 0.0357(17) 0.0387(17) -0.0142(14) 0.0145(12) -0.0089(12)
C20B 0.0180(14) 0.0255(15) 0.0500(19) -0.0112(14) 0.0073(13) -0.0038(12)
C21B 0.0251(15) 0.0213(15) 0.0497(19) -0.0130(13) 0.0105(13) -0.0058(12)
C22B 0.0338(16) 0.0290(16) 0.0396(17) -0.0201(13) 0.0162(14) -0.0145(13)
C23B 0.0368(17) 0.0337(17) 0.0341(16) -0.0189(13) 0.0083(13) -0.0213(14)
C24B 0.0375(17) 0.0288(16) 0.0372(16) -0.0124(13) 0.0073(13) -0.0231(14)
C25B 0.0411(18) 0.0221(15) 0.0395(17) -0.0026(13) 0.0050(14) -0.0197(14)
C26B 0.0296(16) 0.0193(14) 0.0419(17) -0.0021(12) 0.0007(13) -0.0080(12)
C27B 0.0308(16) 0.0228(15) 0.0366(17) 0.0084(13) -0.0070(13) -0.0083(13)
C28B 0.0367(17) 0.0323(17) 0.0233(14) 0.0130(12) -0.0103(12) -0.0171(14)
C29B 0.0399(17) 0.0394(18) 0.0193(13) 0.0077(12) 0.0016(12) -0.0250(15)
C30B 0.0373(17) 0.0287(16) 0.0316(15) 0.0024(12) 0.0055(13) -0.0234(14)
C31B 0.0328(16) 0.0400(18) 0.0305(15) -0.0064(13) 0.0101(12) -0.0288(14)
C32B 0.0286(15) 0.0465(19) 0.0260(14) -0.0086(13) 0.0128(12) -0.0266(14)
C33B 0.0352(16) 0.0427(18) 0.0187(13) -0.0078(12) 0.0148(12) -0.0251(14)
C34B 0.0440(18) 0.0483(19) 0.0105(12) -0.0002(12) 0.0062(12) -0.0310(16)
C35B 0.0418(18) 0.050(2) 0.0104(12) -0.0025(12) 0.0019(11) -0.0278(16)
C36B 0.0399(17) 0.0454(19) 0.0140(12) -0.0125(12) 0.0076(11) -0.0258(15)
C37B 0.0325(16) 0.0437(18) 0.0233(14) -0.0201(13) 0.0153(12) -0.0194(14)
C38B 0.0298(15) 0.0455(18) 0.0277(15) -0.0193(13) 0.0201(12) -0.0215(14)
C39B 0.0172(13) 0.0400(18) 0.0378(16) -0.0179(14) 0.0140(12) -0.0122(13)
C40B 0.0151(13) 0.0297(16) 0.0405(17) -0.0111(13) 0.0049(12) -0.0026(12)
C41B 0.0154(13) 0.0290(16) 0.0370(16) 0.0000(13) -0.0075(12) -0.0021(12)
C42B 0.0185(14) 0.0429(18) 0.0277(15) -0.0024(13) -0.0096(11) -0.0110(13)
C43B 0.0193(14) 0.0449(18) 0.0324(15) -0.0088(13) -0.0008(12) -0.0183(13)
C44B 0.0162(13) 0.0420(18) 0.0338(16) -0.0107(13) 0.0080(11) -0.0160(13)
C45B 0.0332(16) 0.0405(18) 0.0340(16) -0.0123(14) 0.0081(13) -0.0275(14)
C46B 0.0271(15) 0.0464(19) 0.0302(15) -0.0137(14) 0.0012(12) -0.0239(14)
C47B 0.0359(17) 0.0463(19) 0.0220(14) -0.0119(13) -0.0022(12) -0.0253(15)
C48B 0.0440(18) 0.0455(19) 0.0216(14) -0.0174(13) 0.0063(13) -0.0266(16)
C49B 0.0314(16) 0.0478(19) 0.0188(13) -0.0043(13) -0.0100(12) -0.0183(14)
C50B 0.0386(17) 0.0461(19) 0.0108(12) 0.0011(12) -0.0072(11) -0.0190(15)
C51B 0.0394(17) 0.0376(17) 0.0184(13) -0.0114(12) 0.0018(12) -0.0237(14)
C52B 0.0326(16) 0.0431(18) 0.0200(13) -0.0080(12) -0.0037(11) -0.0240(14)
C53B 0.0250(14) 0.0380(17) 0.0301(15) -0.0083(13) -0.0003(12) -0.0222(13)
C54B 0.0294(15) 0.0313(15) 0.0283(14) -0.0076(12) 0.0063(12) -0.0230(13)
C55B 0.0169(13) 0.0371(17) 0.0343(16) -0.0051(13) 0.0002(11) -0.0145(12)
C56B 0.0186(13) 0.0348(17) 0.0302(15) 0.0024(12) -0.0093(11) -0.0114(12)
C57B 0.0285(15) 0.0435(18) 0.0191(13) 0.0022(12) -0.0106(11) -0.0190(14)
C58B 0.0355(16) 0.0434(18) 0.0132(12) 0.0067(12) -0.0091(11) -0.0200(14)
C59B 0.0155(13) 0.0240(15) 0.0411(17) 0.0037(13) -0.0060(12) -0.0017(11)
C60B 0.0178(13) 0.0360(17) 0.0378(16) -0.0084(13) 0.0114(12) -0.0156(12)
S1A 0.0181(3) 0.0342(4) 0.0344(4) -0.0075(3) 0.0019(3) -0.0097(3)
P1A 0.0177(3) 0.0248(4) 0.0189(3) -0.0036(3) 0.0020(2) -0.0102(3)
O1A 0.0275(10) 0.0301(11) 0.0263(10) -0.0065(8) 0.0074(8) -0.0187(9)
O2A 0.0270(10) 0.0267(10) 0.0206(9) -0.0065(8) 0.0045(8) -0.0126(8)
O3A 0.0325(11) 0.0287(11) 0.0184(9) -0.0007(8) -0.0013(8) -0.0168(9)
C1A 0.0169(12) 0.0266(14) 0.0179(12) -0.0034(10) 0.0054(10) -0.0100(11)
C2A 0.0195(13) 0.0299(15) 0.0255(14) -0.0072(11) 0.0088(11) -0.0143(12)
C3A 0.0229(14) 0.0269(15) 0.0292(15) -0.0031(12) 0.0102(11) -0.0126(12)
C4A 0.0186(13) 0.0340(16) 0.0203(13) 0.0023(11) 0.0060(10) -0.0083(12)
C5A 0.0200(13) 0.0341(16) 0.0162(12) -0.0042(11) 0.0055(10) -0.0116(12)
C6A 0.0183(13) 0.0261(14) 0.0231(13) -0.0055(11) 0.0088(10) -0.0102(11)
C7A 0.0173(12) 0.0297(15) 0.0216(13) -0.0052(11) 0.0004(10) -0.0134(11)
C8A 0.0202(13) 0.0331(16) 0.0234(13) -0.0054(11) 0.0016(11) -0.0165(12)
C9A 0.0226(14) 0.0304(15) 0.0314(15) -0.0082(12) 0.0020(11) -0.0155(12)
C10A 0.0265(15) 0.0422(18) 0.0275(15) -0.0166(13) 0.0044(12) -0.0190(14)
C11A 0.0259(14) 0.0421(18) 0.0196(13) -0.0077(12) 0.0021(11) -0.0198(13)
C12A 0.0224(13) 0.0309(15) 0.0186(12) -0.0028(11) -0.0032(10) -0.0154(12)
C13A 0.0209(13) 0.0192(13) 0.0217(13) -0.0022(10) 0.0020(10) -0.0081(11)
C14A 0.0219(13) 0.0230(14) 0.0205(13) -0.0021(11) -0.0010(10) -0.0077(11)
C15A 0.0284(15) 0.0254(15) 0.0257(14) -0.0014(11) 0.0056(11) -0.0128(12)
C16A 0.0277(15) 0.0226(14) 0.0358(16) -0.0056(12) 0.0052(12) -0.0144(12)
C17A 0.0250(14) 0.0236(14) 0.0288(14) -0.0062(12) 0.0006(11) -0.0099(12)
C18A 0.0205(13) 0.0210(13) 0.0181(12) -0.0015(10) 0.0015(10) -0.0058(11)
C1C 0.0419(18) 0.0303(16) 0.0314(16) -0.0093(13) -0.0022(13) -0.0213(14)
C2C 0.0437(18) 0.0360(17) 0.0331(16) -0.0062(13) 0.0056(14) -0.0278(15)
C3C 0.061(2) 0.0422(19) 0.0235(15) -0.0020(13) -0.0012(14) -0.0375(18)
C4C 0.048(2) 0.0373(18) 0.0354(17) -0.0040(14) -0.0118(15) -0.0221(16)
C5C 0.0420(19) 0.044(2) 0.0372(18) -0.0167(15) -0.0088(15) -0.0106(16)
C6C 0.047(2) 0.0423(19) 0.0276(16) -0.0163(14) -0.0050(14) -0.0133(16)
C7C 0.0392(18) 0.0392(19) 0.0430(19) -0.0131(15) -0.0043(15) -0.0139(15)
C8C 0.047(2) 0.083(3) 0.053(2) -0.027(2) -0.0141(19) 0.007(2)

loop_
_atom_type_symbol
_atom_type_description
_atom_type_scat_dispersion_real
_atom_type_scat_dispersion_imag
_atom_type_scat_source
C C 0.0140 0.0070 'International Tables Vol C Tables 4.2.6.8 and 6.1.1.4'
H H 0.0000 0.0000 'International Tables Vol C Tables 4.2.6.8 and 6.1.1.4'
O O 0.0390 0.0250 'International Tables Vol C Tables 4.2.6.8 and 6.1.1.4'
P P 0.2540 0.3330 'International Tables Vol C Tables 4.2.6.8 and 6.1.1.4'
S S 0.2920 0.4290 'International Tables Vol C Tables 4.2.6.8 and 6.1.1.4'

loop_
_geom_angle_atom_site_label_1
_geom_angle_atom_site_label_2
_geom_angle_atom_site_label_3
_geom_angle
_geom_angle_site_symmetry_1
_geom_angle_site_symmetry_3
C2B C1B C6B 120.2(3) . .
C2B C1B C40B 119.6(3) . .
C6B C1B C40B 108.3(3) . .
C1B C2B C3B 119.9(3) . .
C1B C2B C37B 120.5(3) . .
C37B C2B C3B 107.9(3) . .
C4B C3B C2B 119.9(3) . .
C4B C3B C51B 120.1(3) . .
C51B C3B C2B 107.8(3) . .
C3B C4B C5B 120.0(3) . .
C3B C4B C54B 119.9(3) . .
C5B C4B C54B 107.9(2) . .
C4B C5B C10B 108.2(3) . .
C6B C5B C4B 119.8(3) . .
C6B C5B C10B 119.6(3) . .
C1B C6B C7B 107.7(3) . .
C5B C6B C1B 120.2(3) . .
C5B C6B C7B 120.2(3) . .
C8B C7B C6B 120.2(3) . .
C8B C7B C41B 119.9(3) . .
C41B C7B C6B 108.0(3) . .
C7B C8B C9B 119.7(3) . .
C7B C8B C50B 120.4(3) . .
C50B C8B C9B 108.1(3) . .
C10B C9B C8B 120.3(3) . .
C10B C9B C14B 120.2(3) . .
C14B C9B C8B 107.5(3) . .
C9B C10B C5B 120.0(3) . .
C9B C10B C11B 120.4(3) . .
C11B C10B C5B 107.8(2) . .
C10B C11B C54B 108.1(2) . .
C12B C11B C10B 119.5(3) . .
C12B C11B C54B 120.1(3) . .
C11B C12B C13B 120.3(3) . .
C11B C12B C60B 119.6(3) . .
C13B C12B C60B 108.2(3) . .
C12B C13B C18B 108.1(3) . .
C14B C13B C12B 119.9(3) . .
C14B C13B C18B 120.2(3) . .
C13B C14B C9B 119.7(3) . .
C13B C14B C15B 120.1(3) . .
C15B C14B C9B 108.2(3) . .
C16B C15B C14B 119.6(3) . .
C16B C15B C50B 119.8(3) . .
C50B C15B C14B 108.2(3) . .
C15B C16B C17B 120.5(3) . .
C15B C16B C48B 120.3(3) . .
C17B C16B C48B 107.4(3) . .
C18B C17B C16B 119.6(3) . .
C18B C17B C22B 119.9(3) . .
C22B C17B C16B 108.2(3) . .
C13B C18B C19B 108.0(3) . .
C17B C18B C13B 120.1(3) . .
C17B C18B C19B 119.8(3) . .
C20B C19B C18B 120.0(3) . .
C20B C19B C60B 120.1(3) . .
C60B C19B C18B 107.6(3) . .
C19B C20B C21B 120.0(3) . .
C19B C20B C59B 120.0(3) . .
C59B C20B C21B 108.2(3) . .
C22B C21B C20B 119.9(3) . .
C22B C21B C26B 120.4(3) . .
C26B C21B C20B 107.8(3) . .
C21B C22B C17B 120.3(3) . .
C21B C22B C23B 120.0(3) . .
C23B C22B C17B 107.7(3) . .
C24B C23B C22B 119.7(3) . .
C24B C23B C48B 119.9(3) . .
C48B C23B C22B 108.4(3) . .
C23B C24B C25B 120.1(3) . .
C23B C24B C45B 119.9(3) . .
C25B C24B C45B 107.7(3) . .
C24B C25B C30B 108.0(3) . .
C26B C25B C24B 119.9(3) . .
C26B C25B C30B 119.8(3) . .
C21B C26B C27B 108.1(3) . .
C25B C26B C21B 120.0(3) . .
C25B C26B C27B 120.0(3) . .
C28B C27B C26B 120.2(3) . .
C28B C27B C59B 120.2(3) . .
C59B C27B C26B 107.5(3) . .
C27B C28B C29B 119.8(3) . .
C27B C28B C58B 120.0(3) . .
C58B C28B C29B 108.1(3) . .
C30B C29B C28B 120.3(3) . .
C30B C29B C34B 119.8(3) . .
C34B C29B C28B 107.7(3) . .
C29B C30B C25B 119.9(3) . .
C29B C30B C31B 120.5(3) . .
C31B C30B C25B 107.8(3) . .
C30B C31B C45B 108.2(3) . .
C32B C31B C30B 119.7(3) . .
C32B C31B C45B 119.9(3) . .
C31B C32B C33B 120.1(3) . .
C31B C32B C44B 120.3(3) . .
C33B C32B C44B 107.8(3) . .
C32B C33B C38B 107.9(3) . .
C34B C33B C32B 119.8(3) . .
C34B C33B C38B 120.3(3) . .
C29B C34B C35B 108.2(3) . .
C33B C34B C29B 120.1(3) . .
C33B C34B C35B 119.6(3) . .
C36B C35B C34B 119.7(3) . .
C36B C35B C58B 120.3(3) . .
C58B C35B C34B 107.8(3) . .
C35B C36B C37B 120.7(3) . .
C35B C36B C51B 120.0(3) . .
C37B C36B C51B 107.6(3) . .
C36B C37B C2B 108.4(3) . .
C38B C37B C2B 120.1(3) . .
C38B C37B C36B 119.8(3) . .
C37B C38B C33B 120.0(3) . .
C37B C38B C39B 119.6(3) . .
C39B C38B C33B 108.2(3) . .
C40B C39B C38B 120.3(3) . .
C40B C39B C44B 120.2(3) . .
C44B C39B C38B 107.7(3) . .
C39B C40B C1B 119.9(3) . .
C39B C40B C41B 120.2(3) . .
C41B C40B C1B 107.9(3) . .
C40B C41B C7B 108.1(3) . .
C42B C41B C7B 119.9(3) . .
C42B C41B C40B 119.6(3) . .
C41B C42B C43B 120.1(3) . .
C41B C42B C49B 120.1(3) . .
C43B C42B C49B 107.9(3) . .
C42B C43B C46B 107.9(3) . .
C44B C43B C42B 119.8(3) . .
C44B C43B C46B 120.1(3) . .
C39B C44B C32B 108.5(3) . .
C43B C44B C32B 119.6(3) . .
C43B C44B C39B 120.1(3) . .
C31B C45B C24B 108.3(3) . .
C46B C45B C24B 119.9(3) . .
C46B C45B C31B 120.1(3) . .
C45B C46B C43B 119.9(3) . .
C45B C46B C47B 120.1(3) . .
C47B C46B C43B 107.8(3) . .
C48B C47B C46B 119.8(3) . .
C48B C47B C49B 120.1(3) . .
C49B C47B C46B 108.2(3) . .
C23B C48B C16B 108.3(3) . .
C47B C48B C16B 119.6(3) . .
C47B C48B C23B 120.3(3) . .
C47B C49B C42B 108.2(3) . .
C50B C49B C42B 119.3(3) . .
C50B C49B C47B 120.3(3) . .
C8B C50B C15B 108.0(3) . .
C49B C50B C8B 120.5(3) . .
C49B C50B C15B 120.0(3) . .
C3B C51B C36B 108.3(3) . .
C52B C51B C3B 119.8(3) . .
C52B C51B C36B 119.8(3) . .
C51B C52B C53B 120.3(3) . .
C51B C52B C57B 120.0(3) . .
C57B C52B C53B 107.9(3) . .
C54B C53B C52B 119.9(3) . .
C54B C53B C55B 119.8(3) . .
C55B C53B C52B 108.0(3) . .
C11B C54B C4B 108.0(2) . .
C53B C54B C4B 120.0(2) . .
C53B C54B C11B 120.2(3) . .
C53B C55B C56B 108.0(3) . .
C60B C55B C53B 120.2(3) . .
C60B C55B C56B 119.7(3) . .
C57B C56B C55B 107.8(3) . .
C59B C56B C55B 120.1(3) . .
C59B C56B C57B 120.1(3) . .
C52B C57B C56B 108.3(2) . .
C58B C57B C52B 120.0(3) . .
C58B C57B C56B 119.7(3) . .
C35B C58B C28B 108.2(3) . .
C57B C58B C28B 120.1(3) . .
C57B C58B C35B 119.8(3) . .
C20B C59B C27B 108.5(3) . .
C56B C59B C20B 120.2(3) . .
C56B C59B C27B 119.9(3) . .
C12B C60B C19B 108.1(3) . .
C55B C60B C12B 120.1(3) . .
C55B C60B C19B 119.9(3) . .
C1A P1A S1A 119.18(9) . .
C1A P1A C7A 97.67(12) . .
C1A P1A C13A 97.53(13) . .
C7A P1A S1A 119.76(9) . .
C7A P1A C13A 97.62(12) . .
C13A P1A S1A 120.07(9) . .
C2A O1A C8A 118.8(2) . .
C18A O2A C6A 117.6(2) . .
C14A O3A C12A 117.5(2) . .
C2A C1A P1A 119.2(2) . .
C6A C1A P1A 119.6(2) . .
C6A C1A C2A 121.0(2) . .
C1A C2A O1A 121.4(2) . .
C3A C2A O1A 119.5(3) . .
C3A C2A C1A 119.0(3) . .
C2A C3A H3A 120.8 . .
C4A C3A C2A 118.5(3) . .
C4A C3A H3A 120.8 . .
C3A C4A H4A 118.7 . .
C3A C4A C5A 122.7(3) . .
C5A C4A H4A 118.7 . .
C4A C5A H5A 121.0 . .
C6A C5A C4A 117.9(3) . .
C6A C5A H5A 121.0 . .
C1A C6A O2A 120.6(2) . .
C5A C6A O2A 119.7(2) . .
C5A C6A C1A 119.7(3) . .
C8A C7A P1A 119.6(2) . .
C8A C7A C12A 120.5(2) . .
C12A C7A P1A 119.4(2) . .
C7A C8A O1A 121.4(2) . .
C9A C8A O1A 119.0(2) . .
C9A C8A C7A 119.6(2) . .
C8A C9A H9A 120.7 . .
C8A C9A C10A 118.6(3) . .
C10A C9A H9A 120.7 . .
C9A C10A H10A 118.8 . .
C11A C10A C9A 122.4(3) . .
C11A C10A H10A 118.8 . .
C10A C11A H11A 121.1 . .
C12A C11A C10A 117.9(3) . .
C12A C11A H11A 121.1 . .
C7A C12A O3A 120.3(2) . .
C11A C12A O3A 119.6(2) . .
C11A C12A C7A 120.1(3) . .
C14A C13A P1A 118.9(2) . .
C18A C13A P1A 119.2(2) . .
C18A C13A C14A 121.1(2) . .
O3A C14A C13A 121.0(2) . .
C15A C14A O3A 119.6(2) . .
C15A C14A C13A 119.3(3) . .
C14A C15A H15A 120.9 . .
C16A C15A C14A 118.3(3) . .
C16A C15A H15A 120.9 . .
C15A C16A H16A 118.6 . .
C15A C16A C17A 122.8(3) . .
C17A C16A H16A 118.6 . .
C16A C17A H17A 120.8 . .
C18A C17A C16A 118.4(3) . .
C18A C17A H17A 120.8 . .
C13A C18A O2A 121.2(2) . .
C17A C18A O2A 119.4(2) . .
C17A C18A C13A 119.3(2) . .
C2C C1C C7C 122.2(3) . .
C6C C1C C2C 117.8(3) . .
C6C C1C C7C 119.9(3) . .
C1C C2C H2C 119.7 . .
C3C C2C C1C 120.6(3) . .
C3C C2C H2C 119.7 . .
C2C C3C H3C 119.8 . .
C4C C3C C2C 120.5(3) . .
C4C C3C H3C 119.8 . .
C3C C4C H4C 119.7 . .
C5C C4C C3C 120.6(3) . .
C5C C4C H4C 119.7 . .
C4C C5C C6C 117.8(3) . .
C4C C5C C8C 122.1(3) . .
C6C C5C C8C 120.0(3) . .
C1C C6C C5C 122.8(3) . .
C1C C6C H6C 118.6 . .
C5C C6C H6C 118.6 . .
C1C C7C H7CA 109.5 . .
C1C C7C H7CB 109.5 . .
C1C C7C H7CC 109.5 . .
H7CA C7C H7CB 109.5 . .
H7CA C7C H7CC 109.5 . .
H7CB C7C H7CC 109.5 . .
C5C C8C H8CA 109.5 . .
C5C C8C H8CB 109.5 . .
C5C C8C H8CC 109.5 . .
H8CA C8C H8CB 109.5 . .
H8CA C8C H8CC 109.5 . .
H8CB C8C H8CC 109.5 . .

loop_
_geom_bond_atom_site_label_1
_geom_bond_atom_site_label_2
_geom_bond_distance
_geom_bond_site_symmetry_2
C1B C2B 1.377(4) .
C1B C6B 1.446(4) .
C1B C40B 1.458(4) .
C2B C3B 1.451(4) .
C2B C37B 1.449(4) .
C3B C4B 1.391(4) .
C3B C51B 1.450(4) .
C4B C5B 1.443(4) .
C4B C54B 1.457(4) .
C5B C6B 1.386(4) .
C5B C10B 1.458(4) .
C6B C7B 1.458(4) .
C7B C8B 1.374(4) .
C7B C41B 1.454(4) .
C8B C9B 1.465(4) .
C8B C50B 1.444(5) .
C9B C10B 1.378(4) .
C9B C14B 1.450(4) .
C10B C11B 1.447(4) .
C11B C12B 1.391(4) .
C11B C54B 1.449(4) .
C12B C13B 1.447(4) .
C12B C60B 1.448(4) .
C13B C14B 1.388(4) .
C13B C18B 1.449(4) .
C14B C15B 1.450(4) .
C15B C16B 1.388(5) .
C15B C50B 1.450(4) .
C16B C17B 1.456(5) .
C16B C48B 1.458(4) .
C17B C18B 1.387(4) .
C17B C22B 1.454(4) .
C18B C19B 1.458(4) .
C19B C20B 1.389(4) .
C19B C60B 1.451(4) .
C20B C21B 1.455(4) .
C20B C59B 1.438(4) .
C21B C22B 1.383(5) .
C21B C26B 1.444(4) .
C22B C23B 1.452(4) .
C23B C24B 1.391(4) .
C23B C48B 1.443(4) .
C24B C25B 1.449(4) .
C24B C45B 1.455(4) .
C25B C26B 1.387(4) .
C25B C30B 1.462(4) .
C26B C27B 1.459(5) .
C27B C28B 1.381(5) .
C27B C59B 1.449(4) .
C28B C29B 1.460(4) .
C28B C58B 1.450(5) .
C29B C30B 1.381(4) .
C29B C34B 1.446(5) .
C30B C31B 1.445(4) .
C31B C32B 1.388(4) .
C31B C45B 1.447(4) .
C32B C33B 1.449(4) .
C32B C44B 1.453(4) .
C33B C34B 1.387(4) .
C33B C38B 1.452(4) .
C34B C35B 1.463(4) .
C35B C36B 1.381(4) .
C35B C58B 1.447(4) .
C36B C37B 1.448(4) .
C36B C51B 1.453(4) .
C37B C38B 1.386(4) .
C38B C39B 1.451(4) .
C39B C40B 1.385(4) .
C39B C44B 1.443(4) .
C40B C41B 1.443(4) .
C41B C42B 1.392(4) .
C42B C43B 1.451(4) .
C42B C49B 1.452(4) .
C43B C44B 1.385(4) .
C43B C46B 1.458(4) .
C45B C46B 1.383(4) .
C46B C47B 1.451(4) .
C47B C48B 1.390(4) .
C47B C49B 1.446(5) .
C49B C50B 1.390(4) .
C51B C52B 1.386(4) .
C52B C53B 1.454(4) .
C52B C57B 1.448(4) .
C53B C54B 1.381(4) .
C53B C55B 1.451(4) .
C55B C56B 1.453(4) .
C55B C60B 1.384(4) .
C56B C57B 1.450(4) .
C56B C59B 1.387(4) .
C57B C58B 1.389(4) .
S1A P1A 1.9350(10) .
P1A C1A 1.758(3) .
P1A C7A 1.761(3) .
P1A C13A 1.762(3) .
O1A C2A 1.392(3) .
O1A C8A 1.400(3) .
O2A C6A 1.400(3) .
O2A C18A 1.400(3) .
O3A C12A 1.399(3) .
O3A C14A 1.392(3) .
C1A C2A 1.391(4) .
C1A C6A 1.389(4) .
C2A C3A 1.390(4) .
C3A H3A 0.9300 .
C3A C4A 1.386(4) .
C4A H4A 0.9300 .
C4A C5A 1.393(4) .
C5A H5A 0.9300 .
C5A C6A 1.385(4) .
C7A C8A 1.386(4) .
C7A C12A 1.395(4) .
C8A C9A 1.383(4) .
C9A H9A 0.9300 .
C9A C10A 1.391(4) .
C10A H10A 0.9300 .
C10A C11A 1.391(4) .
C11A H11A 0.9300 .
C11A C12A 1.382(4) .
C13A C14A 1.394(4) .
C13A C18A 1.391(4) .
C14A C15A 1.386(4) .
C15A H15A 0.9300 .
C15A C16A 1.385(4) .
C16A H16A 0.9300 .
C16A C17A 1.389(4) .
C17A H17A 0.9300 .
C17A C18A 1.386(4) .
C1C C2C 1.387(4) .
C1C C6C 1.382(5) .
C1C C7C 1.508(4) .
C2C H2C 0.9300 .
C2C C3C 1.386(5) .
C3C H3C 0.9300 .
C3C C4C 1.384(5) .
C4C H4C 0.9300 .
C4C C5C 1.378(5) .
C5C C6C 1.400(5) .
C5C C8C 1.505(5) .
C6C H6C 0.9300 .
C7C H7CA 0.9600 .
C7C H7CB 0.9600 .
C7C H7CC 0.9600 .
C8C H8CA 0.9600 .
C8C H8CB 0.9600 .
C8C H8CC 0.9600 .

loop_
_geom_torsion_atom_site_label_1
_geom_torsion_atom_site_label_2
_geom_torsion_atom_site_label_3
_geom_torsion_atom_site_label_4
_geom_torsion
_geom_torsion_site_symmetry_1
_geom_torsion_site_symmetry_2
_geom_torsion_site_symmetry_3
_geom_torsion_site_symmetry_4
C1B C2B C3B C4B 0.5(4) . . . .
C1B C2B C3B C51B 142.9(3) . . . .
C1B C2B C37B C36B -142.6(3) . . . .
C1B C2B C37B C38B 0.3(4) . . . .
C1B C6B C7B C8B 142.4(3) . . . .
C1B C6B C7B C41B -0.3(3) . . . .
C1B C40B C41B C7B -0.4(3) . . . .
C1B C40B C41B C42B -142.5(3) . . . .
C2B C1B C6B C5B 0.4(4) . . . .
C2B C1B C6B C7B -142.5(3) . . . .
C2B C1B C40B C39B 0.2(4) . . . .
C2B C1B C40B C41B 143.0(3) . . . .
C2B C3B C4B C5B -0.2(4) . . . .
C2B C3B C4B C54B 137.5(3) . . . .
C2B C3B C51B C36B 0.2(3) . . . .
C2B C3B C51B C52B -142.2(3) . . . .
C2B C37B C38B C33B -138.3(3) . . . .
C2B C37B C38B C39B -0.3(4) . . . .
C3B C2B C37B C36B 0.4(3) . . . .
C3B C2B C37B C38B 143.3(3) . . . .
C3B C4B C5B C6B 0.0(4) . . . .
C3B C4B C5B C10B 142.0(3) . . . .
C3B C4B C54B C11B -142.4(3) . . . .
C3B C4B C54B C53B 0.6(4) . . . .
C3B C51B C52B C53B -0.1(4) . . . .
C3B C51B C52B C57B 138.4(3) . . . .
C4B C3B C51B C36B 142.5(3) . . . .
C4B C3B C51B C52B 0.1(4) . . . .
C4B C5B C6B C1B -0.1(4) . . . .
C4B C5B C6B C7B 138.1(3) . . . .
C4B C5B C10B C9B -142.6(3) . . . .
C4B C5B C10B C11B 0.5(3) . . . .
C5B C4B C54B C11B -0.1(3) . . . .
C5B C4B C54B C53B 142.8(3) . . . .
C5B C6B C7B C8B -0.4(4) . . . .
C5B C6B C7B C41B -143.2(3) . . . .
C5B C10B C11B C12B -142.8(3) . . . .
C5B C10B C11B C54B -0.6(3) . . . .
C6B C1B C2B C3B -0.6(4) . . . .
C6B C1B C2B C37B 138.1(3) . . . .
C6B C1B C40B C39B -142.6(3) . . . .
C6B C1B C40B C41B 0.2(3) . . . .
C6B C5B C10B C9B -0.5(4) . . . .
C6B C5B C10B C11B 142.5(3) . . . .
C6B C7B C8B C9B 0.5(4) . . . .
C6B C7B C8B C50B -138.1(3) . . . .
C6B C7B C41B C40B 0.4(3) . . . .
C6B C7B C41B C42B 142.4(3) . . . .
C7B C8B C9B C10B -0.5(4) . . . .
C7B C8B C9B C14B -143.2(3) . . . .
C7B C8B C50B C15B 143.1(3) . . . .
C7B C8B C50B C49B -0.1(4) . . . .
C7B C41B C42B C43B -137.9(3) . . . .
C7B C41B C42B C49B 0.3(4) . . . .
C8B C7B C41B C40B -142.4(3) . . . .
C8B C7B C41B C42B -0.4(4) . . . .
C8B C9B C10B C5B 0.6(4) . . . .
C8B C9B C10B C11B -137.8(3) . . . .
C8B C9B C14B C13B 142.5(3) . . . .
C8B C9B C14B C15B -0.2(3) . . . .
C9B C8B C50B C15B 0.4(3) . . . .
C9B C8B C50B C49B -142.8(3) . . . .
C9B C10B C11B C12B 0.0(4) . . . .
C9B C10B C11B C54B 142.3(3) . . . .
C9B C14B C15B C16B 142.5(3) . . . .
C9B C14B C15B C50B 0.4(3) . . . .
C10B C5B C6B C1B -137.8(3) . . . .
C10B C5B C6B C7B 0.5(4) . . . .
C10B C9B C14B C13B -0.2(4) . . . .
C10B C9B C14B C15B -142.9(3) . . . .
C10B C11B C12B C13B -0.1(4) . . . .
C10B C11B C12B C60B 138.3(3) . . . .
C10B C11B C54B C4B 0.4(3) . . . .
C10B C11B C54B C53B -142.5(3) . . . .
C11B C12B C13B C14B 0.0(4) . . . .
C11B C12B C13B C18B 142.9(3) . . . .
C11B C12B C60B C19B -143.1(3) . . . .
C11B C12B C60B C55B -0.2(4) . . . .
C12B C11B C54B C4B 142.4(3) . . . .
C12B C11B C54B C53B -0.5(4) . . . .
C12B C13B C14B C9B 0.2(4) . . . .
C12B C13B C14B C15B 138.4(3) . . . .
C12B C13B C18B C17B -142.8(3) . . . .
C12B C13B C18B C19B -0.3(3) . . . .
C13B C12B C60B C19B -0.2(3) . . . .
C13B C12B C60B C55B 142.6(3) . . . .
C13B C14B C15B C16B 0.0(4) . . . .
C13B C14B C15B C50B -142.1(3) . . . .
C13B C18B C19B C20B -142.2(3) . . . .
C13B C18B C19B C60B 0.2(3) . . . .
C14B C9B C10B C5B 138.5(3) . . . .
C14B C9B C10B C11B 0.1(4) . . . .
C14B C13B C18B C17B 0.0(4) . . . .
C14B C13B C18B C19B 142.5(3) . . . .
C14B C15B C16B C17B 0.2(4) . . . .
C14B C15B C16B C48B -138.1(3) . . . .
C14B C15B C50B C8B -0.5(3) . . . .
C14B C15B C50B C49B 142.9(3) . . . .
C15B C16B C17B C18B -0.2(4) . . . .
C15B C16B C17B C22B -142.5(3) . . . .
C15B C16B C48B C23B 142.8(3) . . . .
C15B C16B C48B C47B -0.1(4) . . . .
C16B C15B C50B C8B -142.5(3) . . . .
C16B C15B C50B C49B 0.9(4) . . . .
C16B C17B C18B C13B 0.1(4) . . . .
C16B C17B C18B C19B -137.9(3) . . . .
C16B C17B C22B C21B 142.0(3) . . . .
C16B C17B C22B C23B -0.6(3) . . . .
C17B C16B C48B C23B -0.2(3) . . . .
C17B C16B C48B C47B -143.2(3) . . . .
C17B C18B C19B C20B 0.3(4) . . . .
C17B C18B C19B C60B 142.7(3) . . . .
C17B C22B C23B C24B 143.0(3) . . . .
C17B C22B C23B C48B 0.5(3) . . . .
C18B C13B C14B C9B -138.3(3) . . . .
C18B C13B C14B C15B -0.1(4) . . . .
C18B C17B C22B C21B -0.1(4) . . . .
C18B C17B C22B C23B -142.7(3) . . . .
C18B C19B C20B C21B -0.4(4) . . . .
C18B C19B C20B C59B 138.0(3) . . . .
C18B C19B C60B C12B 0.0(3) . . . .
C18B C19B C60B C55B -142.9(3) . . . .
C19B C20B C21B C22B 0.2(4) . . . .
C19B C20B C21B C26B 143.0(3) . . . .
C19B C20B C59B C27B -143.1(3) . . . .
C19B C20B C59B C56B 0.2(4) . . . .
C20B C19B C60B C12B 142.4(3) . . . .
C20B C19B C60B C55B -0.6(4) . . . .
C20B C21B C22B C17B 0.0(4) . . . .
C20B C21B C22B C23B 138.2(3) . . . .
C20B C21B C26B C25B -142.9(3) . . . .
C20B C21B C26B C27B -0.1(3) . . . .
C21B C20B C59B C27B -0.4(3) . . . .
C21B C20B C59B C56B 142.9(3) . . . .
C21B C22B C23B C24B 0.2(4) . . . .
C21B C22B C23B C48B -142.3(3) . . . .
C21B C26B C27B C28B -142.7(3) . . . .
C21B C26B C27B C59B -0.2(3) . . . .
C22B C17B C18B C13B 138.0(3) . . . .
C22B C17B C18B C19B -0.1(4) . . . .
C22B C21B C26B C25B -0.3(4) . . . .
C22B C21B C26B C27B 142.5(3) . . . .
C22B C23B C24B C25B -0.2(4) . . . .
C22B C23B C24B C45B -137.9(3) . . . .
C22B C23B C48B C16B -0.2(3) . . . .
C22B C23B C48B C47B 142.5(3) . . . .
C23B C24B C25B C26B 0.0(4) . . . .
C23B C24B C25B C30B -142.2(3) . . . .
C23B C24B C45B C31B 142.5(3) . . . .
C23B C24B C45B C46B -0.6(4) . . . .
C24B C23B C48B C16B -142.6(3) . . . .
C24B C23B C48B C47B 0.1(4) . . . .
C24B C25B C26B C21B 0.3(4) . . . .
C24B C25B C26B C27B -138.2(3) . . . .
C24B C25B C30B C29B 142.8(3) . . . .
C24B C25B C30B C31B -0.2(3) . . . .
C24B C45B C46B C43B 138.5(3) . . . .
C24B C45B C46B C47B 0.6(4) . . . .
C25B C24B C45B C31B 0.2(3) . . . .
C25B C24B C45B C46B -143.0(3) . . . .
C25B C26B C27B C28B 0.1(4) . . . .
C25B C26B C27B C59B 142.6(3) . . . .
C25B C30B C31B C32B 142.7(3) . . . .
C25B C30B C31B C45B 0.3(3) . . . .
C26B C21B C22B C17B -138.1(3) . . . .
C26B C21B C22B C23B 0.0(4) . . . .
C26B C25B C30B C29B 0.6(4) . . . .
C26B C25B C30B C31B -142.4(3) . . . .
C26B C27B C28B C29B -0.1(4) . . . .
C26B C27B C28B C58B 137.9(3) . . . .
C26B C27B C59B C20B 0.4(3) . . . .
C26B C27B C59B C56B -143.1(3) . . . .
C27B C28B C29B C30B 0.3(4) . . . .
C27B C28B C29B C34B 142.7(3) . . . .
C27B C28B C58B C35B -142.6(3) . . . .
C27B C28B C58B C57B 0.2(4) . . . .
C28B C27B C59B C20B 142.9(3) . . . .
C28B C27B C59B C56B -0.6(4) . . . .
C28B C29B C30B C25B -0.5(4) . . . .
C28B C29B C30B C31B 137.8(3) . . . .
C28B C29B C34B C33B -142.4(3) . . . .
C28B C29B C34B C35B -0.1(3) . . . .
C29B C28B C58B C35B -0.3(3) . . . .
C29B C28B C58B C57B 142.5(3) . . . .
C29B C30B C31B C32B 0.0(4) . . . .
C29B C30B C31B C45B -142.5(3) . . . .
C29B C34B C35B C36B -142.5(3) . . . .
C29B C34B C35B C58B 0.0(3) . . . .
C30B C25B C26B C21B 138.1(3) . . . .
C30B C25B C26B C27B -0.4(4) . . . .
C30B C29B C34B C33B 0.2(4) . . . .
C30B C29B C34B C35B 142.5(3) . . . .
C30B C31B C32B C33B 0.1(4) . . . .
C30B C31B C32B C44B -138.1(3) . . . .
C30B C31B C45B C24B -0.3(3) . . . .
C30B C31B C45B C46B 142.7(3) . . . .
C31B C32B C33B C34B -0.1(4) . . . .
C31B C32B C33B C38B -142.7(3) . . . .
C31B C32B C44B C39B 142.5(3) . . . .
C31B C32B C44B C43B -0.5(4) . . . .
C31B C45B C46B C43B -0.3(4) . . . .
C31B C45B C46B C47B -138.2(3) . . . .
C32B C31B C45B C24B -142.6(3) . . . .
C32B C31B C45B C46B 0.4(4) . . . .
C32B C33B C34B C29B -0.1(4) . . . .
C32B C33B C34B C35B -138.2(3) . . . .
C32B C33B C38B C37B 142.3(3) . . . .
C32B C33B C38B C39B 0.0(3) . . . .
C33B C32B C44B C39B -0.3(3) . . . .
C33B C32B C44B C43B -143.2(3) . . . .
C33B C34B C35B C36B 0.1(4) . . . .
C33B C34B C35B C58B 142.5(3) . . . .
C33B C38B C39B C40B 142.7(3) . . . .
C33B C38B C39B C44B -0.2(3) . . . .
C34B C29B C30B C25B -138.5(3) . . . .
C34B C29B C30B C31B -0.1(4) . . . .
C34B C33B C38B C37B -0.1(4) . . . .
C34B C33B C38B C39B -142.4(3) . . . .
C34B C35B C36B C37B 0.2(4) . . . .
C34B C35B C36B C51B 138.6(3) . . . .
C34B C35B C58B C28B 0.2(3) . . . .
C34B C35B C58B C57B -142.7(3) . . . .
C35B C36B C37B C2B 142.6(3) . . . .
C35B C36B C37B C38B -0.4(4) . . . .
C35B C36B C51B C3B -143.1(3) . . . .
C35B C36B C51B C52B -0.7(4) . . . .
C36B C35B C58B C28B 142.3(3) . . . .
C36B C35B C58B C57B -0.6(4) . . . .
C36B C37B C38B C33B 0.4(4) . . . .
C36B C37B C38B C39B 138.5(3) . . . .
C36B C51B C52B C53B -138.2(3) . . . .
C36B C51B C52B C57B 0.3(4) . . . .
C37B C2B C3B C4B -142.8(3) . . . .
C37B C2B C3B C51B -0.4(3) . . . .
C37B C36B C51B C3B 0.1(3) . . . .
C37B C36B C51B C52B 142.5(3) . . . .
C37B C38B C39B C40B 0.2(4) . . . .
C37B C38B C39B C44B -142.7(3) . . . .
C38B C33B C34B C29B 137.9(3) . . . .
C38B C33B C34B C35B -0.1(4) . . . .
C38B C39B C40B C1B -0.1(4) . . . .
C38B C39B C40B C41B -138.4(3) . . . .
C38B C39B C44B C32B 0.3(3) . . . .
C38B C39B C44B C43B 143.0(3) . . . .
C39B C40B C41B C7B 142.3(3) . . . .
C39B C40B C41B C42B 0.2(4) . . . .
C40B C1B C2B C3B -138.9(3) . . . .
C40B C1B C2B C37B -0.3(4) . . . .
C40B C1B C6B C5B 143.0(3) . . . .
C40B C1B C6B C7B 0.1(3) . . . .
C40B C39B C44B C32B -142.6(3) . . . .
C40B C39B C44B C43B 0.2(4) . . . .
C40B C41B C42B C43B -0.2(4) . . . .
C40B C41B C42B C49B 138.0(3) . . . .
C41B C7B C8B C9B 138.9(3) . . . .
C41B C7B C8B C50B 0.3(4) . . . .
C41B C42B C43B C44B 0.2(4) . . . .
C41B C42B C43B C46B 142.6(3) . . . .
C41B C42B C49B C47B -142.6(3) . . . .
C41B C42B C49B C50B -0.1(4) . . . .
C42B C43B C44B C32B 138.5(3) . . . .
C42B C43B C44B C39B -0.2(4) . . . .
C42B C43B C46B C45B -142.5(3) . . . .
C42B C43B C46B C47B -0.1(3) . . . .
C42B C49B C50B C8B 0.0(4) . . . .
C42B C49B C50B C15B -138.9(3) . . . .
C43B C42B C49B C47B 0.1(3) . . . .
C43B C42B C49B C50B 142.6(3) . . . .
C43B C46B C47B C48B -142.6(3) . . . .
C43B C46B C47B C49B 0.1(3) . . . .
C44B C32B C33B C34B 142.8(3) . . . .
C44B C32B C33B C38B 0.1(3) . . . .
C44B C39B C40B C1B 138.1(3) . . . .
C44B C39B C40B C41B -0.1(4) . . . .
C44B C43B C46B C45B -0.2(4) . . . .
C44B C43B C46B C47B 142.2(3) . . . .
C45B C24B C25B C26B 142.2(3) . . . .
C45B C24B C25B C30B 0.0(3) . . . .
C45B C31B C32B C33B 138.2(3) . . . .
C45B C31B C32B C44B 0.0(4) . . . .
C45B C46B C47B C48B -0.3(4) . . . .
C45B C46B C47B C49B 142.5(3) . . . .
C46B C43B C44B C32B 0.6(4) . . . .
C46B C43B C44B C39B -138.1(3) . . . .
C46B C47B C48B C16B 138.5(3) . . . .
C46B C47B C48B C23B -0.1(4) . . . .
C46B C47B C49B C42B -0.1(3) . . . .
C46B C47B C49B C50B -142.2(3) . . . .
C47B C49B C50B C8B 138.0(3) . . . .
C47B C49B C50B C15B -1.0(4) . . . .
C48B C16B C17B C18B 142.7(3) . . . .
C48B C16B C17B C22B 0.5(3) . . . .
C48B C23B C24B C25B 138.0(3) . . . .
C48B C23B C24B C45B 0.3(4) . . . .
C48B C47B C49B C42B 142.5(3) . . . .
C48B C47B C49B C50B 0.4(4) . . . .
C49B C42B C43B C44B -142.5(3) . . . .
C49B C42B C43B C46B 0.0(3) . . . .
C49B C47B C48B C16B 0.1(4) . . . .
C49B C47B C48B C23B -138.4(3) . . . .
C50B C8B C9B C10B 142.5(3) . . . .
C50B C8B C9B C14B -0.1(3) . . . .
C50B C15B C16B C17B 137.9(3) . . . .
C50B C15B C16B C48B -0.4(4) . . . .
C51B C3B C4B C5B -138.1(3) . . . .
C51B C3B C4B C54B -0.4(4) . . . .
C51B C36B C37B C2B -0.3(3) . . . .
C51B C36B C37B C38B -143.3(3) . . . .
C51B C52B C53B C54B 0.3(4) . . . .
C51B C52B C53B C55B 142.5(3) . . . .
C51B C52B C57B C56B -142.6(3) . . . .
C51B C52B C57B C58B 0.0(4) . . . .
C52B C53B C54B C4B -0.6(4) . . . .
C52B C53B C54B C11B 138.0(3) . . . .
C52B C53B C55B C56B 0.2(3) . . . .
C52B C53B C55B C60B -142.2(3) . . . .
C52B C57B C58B C28B -138.4(3) . . . .
C52B C57B C58B C35B 0.1(4) . . . .
C53B C52B C57B C56B 0.5(3) . . . .
C53B C52B C57B C58B 143.1(3) . . . .
C53B C55B C56B C57B 0.1(3) . . . .
C53B C55B C56B C59B -142.6(3) . . . .
C53B C55B C60B C12B 0.0(4) . . . .
C53B C55B C60B C19B 138.5(3) . . . .
C54B C4B C5B C6B -142.2(3) . . . .
C54B C4B C5B C10B -0.2(3) . . . .
C54B C11B C12B C13B -137.9(3) . . . .
C54B C11B C12B C60B 0.5(4) . . . .
C54B C53B C55B C56B 142.4(3) . . . .
C54B C53B C55B C60B 0.0(4) . . . .
C55B C53B C54B C4B -138.3(3) . . . .
C55B C53B C54B C11B 0.2(4) . . . .
C55B C56B C57B C52B -0.4(3) . . . .
C55B C56B C57B C58B -143.1(3) . . . .
C55B C56B C59B C20B -0.4(4) . . . .
C55B C56B C59B C27B 138.9(3) . . . .
C56B C55B C60B C12B -138.1(3) . . . .
C56B C55B C60B C19B 0.4(4) . . . .
C56B C57B C58B C28B 0.0(4) . . . .
C56B C57B C58B C35B 138.5(3) . . . .
C57B C52B C53B C54B -142.6(3) . . . .
C57B C52B C53B C55B -0.5(3) . . . .
C57B C56B C59B C20B -138.5(3) . . . .
C57B C56B C59B C27B 0.7(4) . . . .
C58B C28B C29B C30B -142.1(3) . . . .
C58B C28B C29B C34B 0.3(3) . . . .
C58B C35B C36B C37B -137.5(3) . . . .
C58B C35B C36B C51B 0.9(4) . . . .
C59B C20B C21B C22B -142.5(3) . . . .
C59B C20B C21B C26B 0.3(3) . . . .
C59B C27B C28B C29B -137.8(3) . . . .
C59B C27B C28B C58B 0.1(4) . . . .
C59B C56B C57B C52B 142.3(3) . . . .
C59B C56B C57B C58B -0.4(4) . . . .
C60B C12B C13B C14B -142.6(3) . . . .
C60B C12B C13B C18B 0.4(3) . . . .
C60B C19B C20B C21B -138.1(3) . . . .
C60B C19B C20B C59B 0.2(4) . . . .
C60B C55B C56B C57B 142.7(3) . . . .
C60B C55B C56B C59B 0.0(4) . . . .
S1A P1A C1A C2A -92.3(2) . . . .
S1A P1A C1A C6A 92.2(2) . . . .
S1A P1A C7A C8A 94.4(2) . . . .
S1A P1A C7A C12A -93.8(2) . . . .
S1A P1A C13A C14A 95.1(2) . . . .
S1A P1A C13A C18A -95.3(2) . . . .
P1A C1A C2A O1A -9.3(3) . . . .
P1A C1A C2A C3A 172.4(2) . . . .
P1A C1A C6A O2A 8.1(3) . . . .
P1A C1A C6A C5A -172.92(19) . . . .
P1A C7A C8A O1A 4.2(3) . . . .
P1A C7A C8A C9A -178.3(2) . . . .
P1A C7A C12A O3A -5.1(3) . . . .
P1A C7A C12A C11A 177.2(2) . . . .
P1A C13A C14A O3A 2.1(3) . . . .
P1A C13A C14A C15A 179.5(2) . . . .
P1A C13A C18A O2A -1.0(3) . . . .
P1A C13A C18A C17A -179.1(2) . . . .
O1A C2A C3A C4A -174.1(2) . . . .
O1A C8A C9A C10A 175.2(2) . . . .
O3A C14A C15A C16A 173.3(2) . . . .
C1A P1A C7A C8A -35.6(2) . . . .
C1A P1A C7A C12A 136.1(2) . . . .
C1A P1A C13A C14A -134.7(2) . . . .
C1A P1A C13A C18A 34.9(2) . . . .
C1A C2A C3A C4A 4.3(4) . . . .
C2A O1A C8A C7A 35.5(3) . . . .
C2A O1A C8A C9A -142.1(3) . . . .
C2A C1A C6A O2A -167.3(2) . . . .
C2A C1A C6A C5A 11.7(4) . . . .
C2A C3A C4A C5A 4.1(4) . . . .
C3A C4A C5A C6A -4.6(4) . . . .
C4A C5A C6A O2A 175.7(2) . . . .
C4A C5A C6A C1A -3.2(4) . . . .
C6A O2A C18A C13A -40.2(3) . . . .
C6A O2A C18A C17A 137.9(3) . . . .
C6A C1A C2A O1A 166.1(2) . . . .
C6A C1A C2A C3A -12.2(4) . . . .
C7A P1A C1A C2A 38.1(2) . . . .
C7A P1A C1A C6A -137.3(2) . . . .
C7A P1A C13A C14A -35.9(2) . . . .
C7A P1A C13A C18A 133.7(2) . . . .
C7A C8A C9A C10A -2.4(4) . . . .
C8A O1A C2A C1A -32.7(3) . . . .
C8A O1A C2A C3A 145.7(2) . . . .
C8A C7A C12A O3A 166.6(2) . . . .
C8A C7A C12A C11A -11.1(4) . . . .
C8A C9A C10A C11A -4.4(4) . . . .
C9A C10A C11A C12A 3.4(4) . . . .
C10A C11A C12A O3A -173.4(2) . . . .
C10A C11A C12A C7A 4.3(4) . . . .
C12A O3A C14A C13A 41.0(3) . . . .
C12A O3A C14A C15A -136.4(3) . . . .
C12A C7A C8A O1A -167.5(2) . . . .
C12A C7A C8A C9A 10.1(4) . . . .
C13A P1A C1A C2A 136.9(2) . . . .
C13A P1A C1A C6A -38.6(2) . . . .
C13A P1A C7A C8A -134.3(2) . . . .
C13A P1A C7A C12A 37.4(2) . . . .
C13A C14A C15A C16A -4.1(4) . . . .
C14A O3A C12A C7A -39.3(3) . . . .
C14A O3A C12A C11A 138.4(3) . . . .
C14A C13A C18A O2A 168.3(2) . . . .
C14A C13A C18A C17A -9.7(4) . . . .
C14A C15A C16A C17A -2.2(4) . . . .
C15A C16A C17A C18A 2.6(4) . . . .
C16A C17A C18A O2A -174.8(2) . . . .
C16A C17A C18A C13A 3.3(4) . . . .
C18A O2A C6A C1A 36.2(3) . . . .
C18A O2A C6A C5A -142.8(2) . . . .
C18A C13A C14A O3A -167.2(2) . . . .
C18A C13A C14A C15A 10.2(4) . . . .
C1C C2C C3C C4C -1.7(5) . . . .
C2C C1C C6C C5C 1.8(5) . . . .
C2C C3C C4C C5C 2.2(5) . . . .
C3C C4C C5C C6C -0.8(5) . . . .
C3C C4C C5C C8C -179.9(4) . . . .
C4C C5C C6C C1C -1.2(6) . . . .
C6C C1C C2C C3C -0.3(5) . . . .
C7C C1C C2C C3C 176.7(3) . . . .
C7C C1C C6C C5C -175.4(3) . . . .
C8C C5C C6C C1C 177.9(4) . . . .

_cod_database_fobs_code 4517253
